data_4068494
loop_
_publ_author_name
'Flapper, Jitte'
'Kooijman, Huub'
'Lutz, Martin'
'Spek, Anthony L.'
'van Leeuwen, Piet W. N. M.'
'Elsevier, Cornelis J.'
'Kamer, Paul C. J.'

_publ_section_title
;
 Nickel and Palladium Complexes of Pyridine&#x2212;Phosphine Ligands as
 Ethene Oligomerization Catalysts
;
_journal_issue 4
_journal_name_full Organometallics
_journal_page_first 1180
_journal_paper_doi 10.1021/om800903n
_journal_volume 28
_journal_year 2009
_chemical_formula_moiety 'C19 H18 Cl2 N Ni P'
_chemical_formula_sum 'C19 H18 Cl2 N Ni P'
_chemical_formula_weight 420.92
_chemical_name_systematic
; 
 ? 
;
_space_group_IT_number 2
_symmetry_cell_setting triclinic
_symmetry_space_group_name_Hall '-P 1'
_symmetry_space_group_name_H-M 'P -1'
_atom_sites_solution_hydrogens geom
_atom_sites_solution_primary direct
_atom_sites_solution_secondary difmap
_audit_creation_method SHELXL-97
_cell_angle_alpha 97.787(12)
_cell_angle_beta 101.974(14)
_cell_angle_gamma 101.194(10)
_cell_formula_units_Z 2
_cell_length_a 7.4772(10)
_cell_length_b 8.4117(10)
_cell_length_c 15.416(2)
_cell_measurement_reflns_used 11970
_cell_measurement_temperature 150(2)
_cell_measurement_theta_max 27.5
_cell_measurement_theta_min 1.0
_cell_volume 914.7(2)
_computing_cell_refinement HKL2000
_computing_data_collection 'Nonius COLLECT'
_computing_data_reduction HKL2000
_computing_structure_refinement 'SHELXL-97 (Sheldrick, 1997)'
_computing_structure_solution 'SHELXS-86 (Sheldrick, 1986)'
_diffrn_ambient_temperature 150(2)
_diffrn_measured_fraction_theta_full 0.997
_diffrn_measured_fraction_theta_max 0.997
_diffrn_measurement_device_type 'Nonius KappaCCD'
_diffrn_measurement_method '\f and \w scans'
_diffrn_radiation_monochromator graphite
_diffrn_radiation_source 'rotating anode'
_diffrn_radiation_type MoK\a
_diffrn_radiation_wavelength 0.71073
_diffrn_reflns_av_R_equivalents 0.0411
_diffrn_reflns_av_sigmaI/netI 0.0245
_diffrn_reflns_limit_h_max 9
_diffrn_reflns_limit_h_min -9
_diffrn_reflns_limit_k_max 10
_diffrn_reflns_limit_k_min -10
_diffrn_reflns_limit_l_max 19
_diffrn_reflns_limit_l_min -19
_diffrn_reflns_number 24320
_diffrn_reflns_theta_full 27.48
_diffrn_reflns_theta_max 27.48
_diffrn_reflns_theta_min 1.37
_exptl_absorpt_coefficient_mu 1.440
_exptl_absorpt_correction_T_max 0.87
_exptl_absorpt_correction_T_min 0.77
_exptl_absorpt_correction_type multi-scan
_exptl_absorpt_process_details 'PLATON (MULABS)'
_exptl_crystal_colour 'deep purple'
_exptl_crystal_density_diffrn 1.528
_exptl_crystal_density_method 'not measured'
_exptl_crystal_description 'irregular shape'
_exptl_crystal_F_000 432
_exptl_crystal_size_max 0.3
_exptl_crystal_size_mid 0.1
_exptl_crystal_size_min 0.1
_refine_diff_density_max 0.354
_refine_diff_density_min -0.403
_refine_diff_density_rms 0.053
_refine_ls_extinction_method none
_refine_ls_goodness_of_fit_ref 1.052
_refine_ls_hydrogen_treatment constr
_refine_ls_matrix_type full
_refine_ls_number_parameters 217
_refine_ls_number_reflns 4167
_refine_ls_number_restraints 0
_refine_ls_restrained_S_all 1.052
_refine_ls_R_factor_all 0.0277
_refine_ls_R_factor_gt 0.0236
_refine_ls_shift/su_max 0.001
_refine_ls_shift/su_mean 0.000
_refine_ls_structure_factor_coef Fsqd
_refine_ls_weighting_details 'calc w=1/[\s^2^(Fo^2^)+(0.0206P)^2^+0.5563P] where P=(Fo^2^+2Fc^2^)/3'
_refine_ls_weighting_scheme calc
_refine_ls_wR_factor_gt 0.0570
_refine_ls_wR_factor_ref 0.0588
_reflns_number_gt 3763
_reflns_number_total 4167
_reflns_threshold_expression I>2\s(I)
_cod_data_source_file om800903n_si_001.cif
_cod_data_source_block s3616a
_cod_database_code 4068494

loop_
_symmetry_equiv_pos_as_xyz
'x, y, z'
'-x, -y, -z'

loop_
_atom_site_label
_atom_site_type_symbol
_atom_site_fract_x
_atom_site_fract_y
_atom_site_fract_z
_atom_site_U_iso_or_equiv
_atom_site_adp_type
_atom_site_occupancy
_atom_site_symmetry_multiplicity
_atom_site_calc_flag
_atom_site_refinement_flags
Ni1 Ni 0.32801(3) 0.13679(2) 0.314126(13) 0.01829(6) Uani 1 1 d .
Cl1 Cl 0.12468(6) -0.10748(5) 0.28025(3) 0.02434(9) Uani 1 1 d .
Cl2 Cl 0.63494(6) 0.17066(5) 0.32726(3) 0.03278(11) Uani 1 1 d .
P1 P 0.22122(5) 0.31528(5) 0.22617(2) 0.01504(8) Uani 1 1 d .
N1 N 0.27259(19) 0.23308(16) 0.43060(9) 0.0208(3) Uani 1 1 d .
C1 C 0.2442(2) 0.38492(19) 0.45527(10) 0.0182(3) Uani 1 1 d .
C2 C 0.2050(2) 0.4301(2) 0.53848(10) 0.0227(3) Uani 1 1 d .
H2 H 0.1856 0.5373 0.5550 0.027 Uiso 1 1 calc R
C3 C 0.1942(2) 0.3201(2) 0.59692(11) 0.0278(4) Uani 1 1 d .
H3 H 0.1673 0.3506 0.6536 0.033 Uiso 1 1 calc R
C4 C 0.2232(3) 0.1650(2) 0.57172(12) 0.0307(4) Uani 1 1 d .
H4 H 0.2167 0.0866 0.6106 0.037 Uiso 1 1 calc R
C5 C 0.2617(3) 0.1269(2) 0.48889(11) 0.0285(4) Uani 1 1 d .
H5 H 0.2817 0.0202 0.4717 0.034 Uiso 1 1 calc R
C6 C 0.2553(2) 0.50678(18) 0.39213(10) 0.0204(3) Uani 1 1 d .
H6A H 0.3854 0.5344 0.3846 0.024 Uiso 1 1 calc R
H6B H 0.2274 0.6094 0.4200 0.024 Uiso 1 1 calc R
C7 C 0.1196(2) 0.44391(18) 0.29816(10) 0.0177(3) Uani 1 1 d .
H7A H 0.0942 0.5389 0.2701 0.021 Uiso 1 1 calc R
H7B H -0.0011 0.3793 0.3045 0.021 Uiso 1 1 calc R
C8 C 0.4049(2) 0.45411(18) 0.19458(10) 0.0166(3) Uani 1 1 d .
C9 C 0.5214(2) 0.3834(2) 0.14877(11) 0.0228(3) Uani 1 1 d .
H9 H 0.5058 0.2671 0.1374 0.027 Uiso 1 1 calc R
C10 C 0.6598(2) 0.4828(2) 0.11982(12) 0.0264(3) Uani 1 1 d .
H10 H 0.7363 0.4343 0.0871 0.032 Uiso 1 1 calc R
C11 C 0.6865(2) 0.6528(2) 0.13852(11) 0.0244(3) Uani 1 1 d .
H11 H 0.7822 0.7206 0.1192 0.029 Uiso 1 1 calc R
C12 C 0.5745(2) 0.72381(19) 0.18518(11) 0.0220(3) Uani 1 1 d .
H12 H 0.5947 0.8404 0.1986 0.026 Uiso 1 1 calc R
C13 C 0.4318(2) 0.62522(18) 0.21267(10) 0.0186(3) Uani 1 1 d .
H13 H 0.3532 0.6745 0.2436 0.022 Uiso 1 1 calc R
C14 C 0.0400(2) 0.23664(18) 0.12216(10) 0.0170(3) Uani 1 1 d .
C15 C -0.1079(2) 0.1056(2) 0.12076(12) 0.0247(3) Uani 1 1 d .
H15 H -0.1134 0.0602 0.1736 0.030 Uiso 1 1 calc R
C16 C -0.2470(2) 0.0419(2) 0.04195(13) 0.0299(4) Uani 1 1 d .
H16 H -0.3479 -0.0469 0.0411 0.036 Uiso 1 1 calc R
C17 C -0.2395(2) 0.1069(2) -0.03538(12) 0.0273(4) Uani 1 1 d .
H17 H -0.3339 0.0613 -0.0893 0.033 Uiso 1 1 calc R
C18 C -0.0947(2) 0.2384(2) -0.03428(11) 0.0264(4) Uani 1 1 d .
H18 H -0.0912 0.2843 -0.0871 0.032 Uiso 1 1 calc R
C19 C 0.0456(2) 0.3030(2) 0.04418(10) 0.0224(3) Uani 1 1 d .
H19 H 0.1456 0.3926 0.0448 0.027 Uiso 1 1 calc R

loop_
_atom_site_aniso_label
_atom_site_aniso_U_11
_atom_site_aniso_U_22
_atom_site_aniso_U_33
_atom_site_aniso_U_23
_atom_site_aniso_U_13
_atom_site_aniso_U_12
Ni1 0.02162(11) 0.01552(10) 0.01980(11) 0.00419(7) 0.00701(8) 0.00637(8)
Cl1 0.0283(2) 0.01708(18) 0.0268(2) 0.00352(14) 0.00758(16) 0.00243(15)
Cl2 0.0217(2) 0.0266(2) 0.0507(3) 0.00869(18) 0.00809(18) 0.00646(16)
P1 0.01481(18) 0.01434(18) 0.01713(18) 0.00399(13) 0.00584(14) 0.00319(14)
N1 0.0256(7) 0.0199(6) 0.0177(6) 0.0041(5) 0.0061(5) 0.0056(5)
C1 0.0149(7) 0.0201(7) 0.0181(7) 0.0017(6) 0.0024(5) 0.0030(6)
C2 0.0210(8) 0.0277(8) 0.0198(8) 0.0016(6) 0.0038(6) 0.0094(6)
C3 0.0269(9) 0.0414(10) 0.0178(8) 0.0067(7) 0.0072(6) 0.0117(8)
C4 0.0389(10) 0.0340(9) 0.0227(8) 0.0137(7) 0.0089(7) 0.0092(8)
C5 0.0401(10) 0.0237(8) 0.0236(8) 0.0077(6) 0.0070(7) 0.0101(7)
C6 0.0239(8) 0.0169(7) 0.0203(7) 0.0023(6) 0.0073(6) 0.0032(6)
C7 0.0182(7) 0.0178(7) 0.0201(7) 0.0051(6) 0.0084(6) 0.0056(6)
C8 0.0137(7) 0.0194(7) 0.0177(7) 0.0052(5) 0.0049(5) 0.0034(6)
C9 0.0230(8) 0.0189(7) 0.0296(8) 0.0050(6) 0.0113(7) 0.0063(6)
C10 0.0222(8) 0.0304(9) 0.0320(9) 0.0075(7) 0.0150(7) 0.0086(7)
C11 0.0185(8) 0.0286(8) 0.0269(8) 0.0116(7) 0.0079(6) 0.0003(6)
C12 0.0239(8) 0.0174(7) 0.0236(8) 0.0063(6) 0.0049(6) 0.0011(6)
C13 0.0196(7) 0.0174(7) 0.0199(7) 0.0042(6) 0.0062(6) 0.0053(6)
C14 0.0167(7) 0.0170(7) 0.0187(7) 0.0029(5) 0.0054(6) 0.0064(6)
C15 0.0222(8) 0.0212(8) 0.0296(9) 0.0106(6) 0.0029(7) 0.0021(6)
C16 0.0204(8) 0.0227(8) 0.0414(10) 0.0087(7) -0.0014(7) -0.0003(7)
C17 0.0233(8) 0.0281(9) 0.0261(8) -0.0019(7) -0.0017(7) 0.0080(7)
C18 0.0256(8) 0.0375(10) 0.0187(8) 0.0057(7) 0.0077(6) 0.0106(7)
C19 0.0207(8) 0.0268(8) 0.0215(8) 0.0056(6) 0.0089(6) 0.0048(6)

loop_
_atom_type_symbol
_atom_type_description
_atom_type_scat_dispersion_real
_atom_type_scat_dispersion_imag
_atom_type_scat_source
C C 0.0033 0.0016 'International Tables Vol C Tables 4.2.6.8 and 6.1.1.4'
H H 0.0000 0.0000 'International Tables Vol C Tables 4.2.6.8 and 6.1.1.4'
Cl Cl 0.1484 0.1585 'International Tables Vol C Tables 4.2.6.8 and 6.1.1.4'
N N 0.0061 0.0033 'International Tables Vol C Tables 4.2.6.8 and 6.1.1.4'
Ni Ni 0.3393 1.1124 'International Tables Vol C Tables 4.2.6.8 and 6.1.1.4'
P P 0.1023 0.0942 'International Tables Vol C Tables 4.2.6.8 and 6.1.1.4'

loop_
_geom_angle_atom_site_label_1
_geom_angle_atom_site_label_2
_geom_angle_atom_site_label_3
_geom_angle
N1 Ni1 Cl2 111.19(4)
N1 Ni1 Cl1 100.46(4)
Cl2 Ni1 Cl1 124.33(2)
N1 Ni1 P1 98.36(4)
Cl2 Ni1 P1 108.41(2)
Cl1 Ni1 P1 110.81(2)
C8 P1 C14 104.72(7)
C8 P1 C7 106.39(7)
C14 P1 C7 105.48(7)
C8 P1 Ni1 114.26(5)
C14 P1 Ni1 120.32(5)
C7 P1 Ni1 104.61(5)
C1 N1 C5 118.09(14)
C1 N1 Ni1 128.43(10)
C5 N1 Ni1 113.48(11)
N1 C1 C2 120.70(14)
N1 C1 C6 119.64(13)
C2 C1 C6 119.66(14)
C3 C2 C1 120.36(15)
C2 C3 C4 118.96(15)
C5 C4 C3 118.28(16)
N1 C5 C4 123.62(16)
C1 C6 C7 113.96(12)
C6 C7 P1 110.30(10)
C13 C8 C9 119.44(14)
C13 C8 P1 123.13(11)
C9 C8 P1 117.42(11)
C10 C9 C8 120.13(15)
C11 C10 C9 120.10(15)
C12 C11 C10 120.15(15)
C11 C12 C13 120.33(15)
C12 C13 C8 119.81(14)
C15 C14 C19 119.51(14)
C15 C14 P1 118.60(12)
C19 C14 P1 121.90(12)
C16 C15 C14 119.80(15)
C17 C16 C15 120.44(16)
C16 C17 C18 120.17(15)
C17 C18 C19 119.92(15)
C18 C19 C14 120.15(15)

loop_
_geom_bond_atom_site_label_1
_geom_bond_atom_site_label_2
_geom_bond_distance
Ni1 N1 2.0240(13)
Ni1 Cl2 2.2196(6)
Ni1 Cl1 2.2301(5)
Ni1 P1 2.3018(5)
P1 C8 1.8154(15)
P1 C14 1.8186(16)
P1 C7 1.8231(15)
N1 C1 1.352(2)
N1 C5 1.353(2)
C1 C2 1.394(2)
C1 C6 1.509(2)
C2 C3 1.379(2)
C3 C4 1.382(3)
C4 C5 1.376(2)
C6 C7 1.543(2)
C8 C13 1.395(2)
C8 C9 1.398(2)
C9 C10 1.388(2)
C10 C11 1.386(2)
C11 C12 1.380(2)
C12 C13 1.395(2)
C14 C15 1.396(2)
C14 C19 1.397(2)
C15 C16 1.388(2)
C16 C17 1.384(3)
C17 C18 1.385(2)
C18 C19 1.390(2)
